data_4037701
loop_
_publ_author_name
'Zhao, Yulei'
'Liu, Xu'
'Zheng, Lijun'
'Du, Yulan'
'Shi, Xinrui'
'Liu, Yunlin'
'Yan, Zhengquan'
'You, Jinmao'
'Jiang, Yuan-Ye'

_publ_section_title
;
 One-pot Methylenation-Cyclization Employing Two Molecules of CO2 with
 Arylamines and Enaminones.
;
_journal_name_full 'The Journal of organic chemistry'
_journal_paper_doi 10.1021/acs.joc.9b02858
_journal_year 2019
_chemical_formula_sum 'C24 H21 N3 O3'
_chemical_formula_weight 399.44
_space_group_IT_number 2
_space_group_name_Hall '-P 1'
_space_group_name_H-M_alt 'P -1'
_symmetry_cell_setting triclinic
_symmetry_space_group_name_H-M 'P -1'
_atom_sites_solution_hydrogens geom
_atom_sites_solution_primary direct
_atom_sites_solution_secondary difmap
_audit_creation_method SHELXL-97
_cell_angle_alpha 100.999(2)
_cell_angle_beta 98.098(2)
_cell_angle_gamma 106.921(3)
_cell_formula_units_Z 2
_cell_length_a 8.3991(6)
_cell_length_b 8.9000(7)
_cell_length_c 14.7773(12)
_cell_measurement_reflns_used 1401
_cell_measurement_temperature 298(2)
_cell_measurement_theta_max 23.236
_cell_measurement_theta_min 2.592
_cell_volume 1014.46(14)
_computing_cell_refinement 'Bruker SMART'
_computing_data_collection 'Bruker SMART'
_computing_data_reduction 'Bruker SHELXTL'
_computing_molecular_graphics 'Bruker SHELXTL'
_computing_publication_material 'Bruker SHELXTL'
_computing_structure_refinement 'SHELXL-97 (Sheldrick, 1997)'
_computing_structure_solution 'SHELXS-97 (Sheldrick, 1990)'
_diffrn_ambient_temperature 298(2)
_diffrn_measured_fraction_theta_full 0.983
_diffrn_measured_fraction_theta_max 0.983
_diffrn_measurement_device_type 'CCD area detector'
_diffrn_measurement_method 'phi and omega scans'
_diffrn_radiation_monochromator graphite
_diffrn_radiation_source 'fine-focus sealed tube'
_diffrn_radiation_type MoK\a
_diffrn_radiation_wavelength 0.71073
_diffrn_reflns_av_R_equivalents 0.0262
_diffrn_reflns_av_sigmaI/netI 0.0471
_diffrn_reflns_limit_h_max 9
_diffrn_reflns_limit_h_min -9
_diffrn_reflns_limit_k_max 10
_diffrn_reflns_limit_k_min -10
_diffrn_reflns_limit_l_max 12
_diffrn_reflns_limit_l_min -17
_diffrn_reflns_number 5151
_diffrn_reflns_theta_full 25.01
_diffrn_reflns_theta_max 25.01
_diffrn_reflns_theta_min 2.47
_exptl_absorpt_coefficient_mu 0.088
_exptl_absorpt_correction_T_max 0.9878
_exptl_absorpt_correction_T_min 0.9616
_exptl_absorpt_correction_type multi-scan
_exptl_absorpt_process_details sadabs
_exptl_crystal_colour yellow
_exptl_crystal_density_diffrn 1.308
_exptl_crystal_density_meas ?
_exptl_crystal_density_method 'not measured'
_exptl_crystal_description block
_exptl_crystal_F_000 420
_exptl_crystal_size_max 0.45
_exptl_crystal_size_mid 0.43
_exptl_crystal_size_min 0.14
_refine_diff_density_max 0.172
_refine_diff_density_min -0.153
_refine_diff_density_rms 0.035
_refine_ls_extinction_coef 0.013(2)
_refine_ls_extinction_expression Fc^*^=kFc[1+0.001xFc^2^\l^3^/sin(2\q)]^-1/4^
_refine_ls_extinction_method SHELXL
_refine_ls_goodness_of_fit_ref 1.036
_refine_ls_hydrogen_treatment mixed
_refine_ls_matrix_type full
_refine_ls_number_parameters 288
_refine_ls_number_reflns 3512
_refine_ls_number_restraints 66
_refine_ls_restrained_S_all 1.033
_refine_ls_R_factor_all 0.0845
_refine_ls_R_factor_gt 0.0486
_refine_ls_shift/su_max 0.000
_refine_ls_shift/su_mean 0.000
_refine_ls_structure_factor_coef Fsqd
_refine_ls_weighting_details 'calc w=1/[\s^2^(Fo^2^)+(0.0476P)^2^+0.0000P] where P=(Fo^2^+2Fc^2^)/3'
_refine_ls_weighting_scheme calc
_refine_ls_wR_factor_gt 0.1089
_refine_ls_wR_factor_ref 0.1207
_reflns_number_gt 2062
_reflns_number_total 3512
_reflns_threshold_expression >2sigma(I)
_cod_data_source_file jo9b02858_si_003.cif
_cod_data_source_block 190417e
_cod_depositor_comments
;
The following automatic conversions were performed:

data item '_symmetry_cell_setting' value 'Triclinic' was changed to
'triclinic' in accordance with the
/home/data/users/saulius/crontab/automatic-downloads/rss-feeds/ACS/lib/dictionaries/cif_core.dic
dictionary named 'cif_core.dic' version 2.4.2 last updated on
2011-04-26.

data item '_exptl_crystal_density_meas' value 'not measured' was
changed to '?' -- the value is perceived as not measured.

Automatic conversion script
Id: cif_fix_values 7556 2019-12-06 15:28:31Z antanas 
;
_cod_original_sg_symbol_H-M P-1
_cod_database_code 4037701

loop_
_symmetry_equiv_pos_as_xyz
'x, y, z'
'-x, -y, -z'

loop_
_atom_site_label
_atom_site_type_symbol
_atom_site_fract_x
_atom_site_fract_y
_atom_site_fract_z
_atom_site_U_iso_or_equiv
_atom_site_adp_type
_atom_site_occupancy
_atom_site_symmetry_multiplicity
_atom_site_calc_flag
_atom_site_refinement_flags
_atom_site_disorder_assembly
_atom_site_disorder_group
N1 N 0.7217(2) 0.42813(18) -0.11768(10) 0.0483(4) Uani 1 1 d . . .
N2 N 0.7995(2) 0.40779(19) 0.03972(11) 0.0530(5) Uani 1 1 d . . .
N3 N 1.0505(4) 1.1772(3) 0.43396(15) 0.0892(7) Uani 1 1 d U . .
O1 O 0.75848(19) 0.90693(16) -0.00437(9) 0.0633(4) Uani 1 1 d . . .
O2 O 0.9562(3) 1.1549(3) 0.48928(13) 0.1221(8) Uani 1 1 d U . .
O3 O 1.1943(3) 1.2723(3) 0.45432(14) 0.1444(10) Uani 1 1 d U . .
C1 C 0.6980(3) 0.3210(2) -0.05421(13) 0.0559(6) Uani 1 1 d . . .
H1A H 0.7323 0.2283 -0.0776 0.067 Uiso 1 1 calc R . .
H1B H 0.5787 0.2819 -0.0514 0.067 Uiso 1 1 calc R . .
C2 C 0.8212(2) 0.5644(2) 0.06901(13) 0.0484(5) Uani 1 1 d . . .
H2 H 0.8805 0.6169 0.1304 0.058 Uiso 1 1 calc R . .
C3 C 0.7626(2) 0.6533(2) 0.01525(12) 0.0433(5) Uani 1 1 d . . .
C4 C 0.6761(3) 0.5730(2) -0.08599(12) 0.0483(5) Uani 1 1 d . . .
H4A H 0.5537 0.5435 -0.0923 0.058 Uiso 1 1 calc R . .
H4B H 0.7104 0.6479 -0.1250 0.058 Uiso 1 1 calc R . .
C5 C 0.6790(2) 0.3542(2) -0.21571(13) 0.0459(5) Uani 1 1 d . . .
C6 C 0.5926(3) 0.4133(2) -0.27953(14) 0.0598(6) Uani 1 1 d . . .
H6 H 0.5545 0.4991 -0.2579 0.072 Uiso 1 1 calc R . .
C7 C 0.5623(3) 0.3459(3) -0.37555(15) 0.0804(8) Uani 1 1 d . . .
H7 H 0.5051 0.3877 -0.4177 0.096 Uiso 1 1 calc R . .
C8 C 0.6153(4) 0.2192(3) -0.40883(17) 0.0876(9) Uani 1 1 d . . .
H8 H 0.5933 0.1737 -0.4733 0.105 Uiso 1 1 calc R . .
C9 C 0.7013(3) 0.1594(3) -0.34668(17) 0.0782(7) Uani 1 1 d . . .
H9 H 0.7386 0.0735 -0.3690 0.094 Uiso 1 1 calc R . .
C10 C 0.7329(3) 0.2259(2) -0.25108(15) 0.0606(6) Uani 1 1 d . . .
H10 H 0.7914 0.1840 -0.2096 0.073 Uiso 1 1 calc R . .
C11 C 0.8604(3) 0.3174(3) 0.10277(14) 0.0575(6) Uani 1 1 d U A .
H11A H 0.9826 0.3667 0.1246 0.069 Uiso 1 1 calc R . .
H11B H 0.8381 0.2073 0.0672 0.069 Uiso 1 1 calc R . .
C12 C 0.7788(3) 0.3128(2) 0.18667(14) 0.0503(5) Uani 1 1 d DU . .
C13 C 0.8489(11) 0.4148(19) 0.2751(5) 0.0732(18) Uani 0.676(8) 1 d PDU A 1
H13 H 0.9554 0.4934 0.2873 0.088 Uiso 0.676(8) 1 calc PR A 1
C14 C 0.7571(8) 0.3976(8) 0.3456(4) 0.0920(18) Uani 0.676(8) 1 d PDU A 1
H14 H 0.8042 0.4654 0.4056 0.110 Uiso 0.676(8) 1 calc PR A 1
C15 C 0.5991(9) 0.2840(8) 0.3298(4) 0.090(2) Uani 0.676(8) 1 d PDU A 1
H15 H 0.5404 0.2743 0.3784 0.109 Uiso 0.676(8) 1 calc PR A 1
C16 C 0.5282(7) 0.1837(7) 0.2402(4) 0.0815(15) Uani 0.676(8) 1 d PDU A 1
H16 H 0.4199 0.1080 0.2282 0.098 Uiso 0.676(8) 1 calc PR A 1
C17 C 0.6180(8) 0.1953(10) 0.1681(5) 0.0627(13) Uani 0.676(8) 1 d PDU A 1
H17 H 0.5717 0.1260 0.1084 0.075 Uiso 0.676(8) 1 calc PR A 1
C13' C 0.889(3) 0.422(4) 0.2680(11) 0.0732(18) Uani 0.324(8) 1 d PD A 2
H13' H 0.9965 0.4802 0.2617 0.088 Uiso 0.324(8) 1 calc PR A 2
C14' C 0.8524(18) 0.452(2) 0.3578(11) 0.0920(18) Uani 0.324(8) 1 d PD A 2
H14' H 0.9270 0.5307 0.4089 0.110 Uiso 0.324(8) 1 calc PR A 2
C15' C 0.6947(19) 0.3527(18) 0.3635(10) 0.090(2) Uani 0.324(8) 1 d PD A 2
H15' H 0.6628 0.3651 0.4215 0.109 Uiso 0.324(8) 1 calc PR A 2
C16' C 0.582(2) 0.236(2) 0.2871(9) 0.0815(15) Uani 0.324(8) 1 d PD A 2
H16' H 0.4799 0.1679 0.2951 0.098 Uiso 0.324(8) 1 calc PR A 2
C17' C 0.6224(18) 0.222(2) 0.1992(10) 0.0627(13) Uani 0.324(8) 1 d PD A 2
H17' H 0.5429 0.1505 0.1471 0.075 Uiso 0.324(8) 1 calc PR A 2
C18 C 0.7923(2) 0.8223(2) 0.04867(13) 0.0465(5) Uani 1 1 d . . .
C19 C 0.8661(2) 0.9061(2) 0.15142(13) 0.0450(5) Uani 1 1 d . . .
C20 C 1.0141(3) 1.0387(2) 0.17603(14) 0.0500(5) Uani 1 1 d . . .
H20 H 1.0724 1.0692 0.1299 0.060 Uiso 1 1 calc R . .
C21 C 1.0750(3) 1.1254(2) 0.26865(15) 0.0595(6) Uani 1 1 d . . .
H21 H 1.1754 1.2130 0.2857 0.071 Uiso 1 1 calc R . .
C22 C 0.9857(3) 1.0808(3) 0.33508(14) 0.0596(6) Uani 1 1 d . . .
C23 C 0.8401(3) 0.9509(3) 0.31362(15) 0.0711(7) Uani 1 1 d . . .
H23 H 0.7818 0.9230 0.3602 0.085 Uiso 1 1 calc R . .
C24 C 0.7809(3) 0.8614(3) 0.22078(15) 0.0633(6) Uani 1 1 d . . .
H24 H 0.6834 0.7709 0.2050 0.076 Uiso 1 1 calc R . .

loop_
_atom_site_aniso_label
_atom_site_aniso_U_11
_atom_site_aniso_U_22
_atom_site_aniso_U_33
_atom_site_aniso_U_23
_atom_site_aniso_U_13
_atom_site_aniso_U_12
N1 0.0657(11) 0.0386(9) 0.0394(10) 0.0087(7) 0.0090(8) 0.0170(8)
N2 0.0728(12) 0.0448(10) 0.0431(10) 0.0138(8) 0.0079(9) 0.0216(9)
N3 0.111(2) 0.1003(19) 0.0516(15) -0.0019(13) 0.0039(14) 0.0470(16)
O1 0.0907(12) 0.0493(9) 0.0480(9) 0.0128(7) 0.0041(8) 0.0246(8)
O2 0.162(2) 0.152(2) 0.0528(12) 0.0024(12) 0.0289(13) 0.0645(16)
O3 0.127(2) 0.167(2) 0.0786(15) -0.0323(14) -0.0141(14) 0.0128(17)
C1 0.0684(15) 0.0456(12) 0.0490(13) 0.0114(10) 0.0084(11) 0.0136(11)
C2 0.0557(13) 0.0445(12) 0.0414(12) 0.0078(10) 0.0093(9) 0.0131(10)
C3 0.0486(12) 0.0396(11) 0.0407(11) 0.0099(9) 0.0092(9) 0.0131(9)
C4 0.0534(13) 0.0422(11) 0.0464(12) 0.0110(9) 0.0082(10) 0.0123(10)
C5 0.0471(12) 0.0412(12) 0.0437(12) 0.0080(9) 0.0077(9) 0.0081(9)
C6 0.0758(16) 0.0542(13) 0.0482(14) 0.0091(11) 0.0079(11) 0.0238(12)
C7 0.121(2) 0.0727(17) 0.0479(15) 0.0131(12) 0.0018(14) 0.0413(16)
C8 0.144(3) 0.0736(18) 0.0454(15) 0.0062(13) 0.0174(15) 0.0423(18)
C9 0.117(2) 0.0679(16) 0.0598(16) 0.0083(13) 0.0257(15) 0.0455(15)
C10 0.0748(16) 0.0546(14) 0.0546(14) 0.0093(11) 0.0097(11) 0.0286(12)
C11 0.0696(15) 0.0558(13) 0.0541(13) 0.0211(10) 0.0137(11) 0.0257(11)
C12 0.0599(14) 0.0467(12) 0.0506(13) 0.0183(10) 0.0115(10) 0.0229(11)
C13 0.092(5) 0.073(2) 0.058(2) 0.009(2) 0.014(2) 0.038(4)
C14 0.131(7) 0.104(6) 0.055(3) 0.013(3) 0.019(4) 0.064(5)
C15 0.122(6) 0.112(6) 0.076(4) 0.048(4) 0.052(4) 0.067(5)
C16 0.083(4) 0.097(4) 0.084(4) 0.045(3) 0.038(3) 0.035(3)
C17 0.0710(18) 0.066(3) 0.061(4) 0.024(3) 0.026(3) 0.0259(17)
C13' 0.092(5) 0.073(2) 0.058(2) 0.009(2) 0.014(2) 0.038(4)
C14' 0.131(7) 0.104(6) 0.055(3) 0.013(3) 0.019(4) 0.064(5)
C15' 0.122(6) 0.112(6) 0.076(4) 0.048(4) 0.052(4) 0.067(5)
C16' 0.083(4) 0.097(4) 0.084(4) 0.045(3) 0.038(3) 0.035(3)
C17' 0.0710(18) 0.066(3) 0.061(4) 0.024(3) 0.026(3) 0.0259(17)
C18 0.0501(13) 0.0462(12) 0.0450(12) 0.0131(10) 0.0116(9) 0.0164(10)
C19 0.0521(12) 0.0425(11) 0.0427(12) 0.0107(9) 0.0096(10) 0.0189(10)
C20 0.0540(13) 0.0471(12) 0.0487(13) 0.0123(10) 0.0111(10) 0.0157(10)
C21 0.0641(15) 0.0518(13) 0.0533(14) 0.0043(11) -0.0010(11) 0.0169(11)
C22 0.0746(17) 0.0636(15) 0.0386(13) 0.0011(11) 0.0011(12) 0.0318(13)
C23 0.0808(18) 0.0892(18) 0.0463(14) 0.0155(13) 0.0253(12) 0.0272(15)
C24 0.0618(15) 0.0689(15) 0.0499(14) 0.0109(11) 0.0163(11) 0.0074(12)

loop_
_atom_type_symbol
_atom_type_description
_atom_type_scat_dispersion_real
_atom_type_scat_dispersion_imag
_atom_type_scat_source
C C 0.0033 0.0016 'International Tables Vol C Tables 4.2.6.8 and 6.1.1.4'
H H 0.0000 0.0000 'International Tables Vol C Tables 4.2.6.8 and 6.1.1.4'
N N 0.0061 0.0033 'International Tables Vol C Tables 4.2.6.8 and 6.1.1.4'
O O 0.0106 0.0060 'International Tables Vol C Tables 4.2.6.8 and 6.1.1.4'

loop_
_geom_angle_atom_site_label_1
_geom_angle_atom_site_label_2
_geom_angle_atom_site_label_3
_geom_angle
C5 N1 C1 117.01(15)
C5 N1 C4 117.82(15)
C1 N1 C4 112.92(15)
C2 N2 C1 118.57(16)
C2 N2 C11 121.64(16)
C1 N2 C11 119.50(16)
O3 N3 O2 124.6(2)
O3 N3 C22 117.6(3)
O2 N3 C22 117.9(3)
N1 C1 N2 109.81(15)
N1 C1 H1A 109.7
N2 C1 H1A 109.7
N1 C1 H1B 109.7
N2 C1 H1B 109.7
H1A C1 H1B 108.2
N2 C2 C3 124.44(18)
N2 C2 H2 117.8
C3 C2 H2 117.8
C2 C3 C18 122.70(17)
C2 C3 C4 118.56(17)
C18 C3 C4 118.54(17)
N1 C4 C3 109.96(16)
N1 C4 H4A 109.7
C3 C4 H4A 109.7
N1 C4 H4B 109.7
C3 C4 H4B 109.7
H4A C4 H4B 108.2
C6 C5 C10 117.79(18)
C6 C5 N1 121.56(18)
C10 C5 N1 120.52(18)
C5 C6 C7 120.5(2)
C5 C6 H6 119.7
C7 C6 H6 119.7
C8 C7 C6 120.7(2)
C8 C7 H7 119.6
C6 C7 H7 119.6
C7 C8 C9 119.4(2)
C7 C8 H8 120.3
C9 C8 H8 120.3
C8 C9 C10 120.4(2)
C8 C9 H9 119.8
C10 C9 H9 119.8
C9 C10 C5 121.1(2)
C9 C10 H10 119.5
C5 C10 H10 119.5
N2 C11 C12 113.55(17)
N2 C11 H11A 108.9
C12 C11 H11A 108.9
N2 C11 H11B 108.9
C12 C11 H11B 108.9
H11A C11 H11B 107.7
C13 C12 C17' 101.6(6)
C13 C12 C17 120.8(4)
C17' C12 C17 19.3(6)
C13 C12 C13' 14.8(12)
C17' C12 C13' 115.6(10)
C17 C12 C13' 134.6(9)
C13 C12 C11 125.1(4)
C17' C12 C11 133.3(6)
C17 C12 C11 114.1(3)
C13' C12 C11 111.1(8)
C12 C13 C14 118.5(6)
C12 C13 H13 120.7
C14 C13 H13 120.7
C15 C14 C13 122.2(6)
C15 C14 H14 118.9
C13 C14 H14 118.9
C14 C15 C16 118.9(5)
C14 C15 H15 120.5
C16 C15 H15 120.5
C15 C16 C17 120.5(5)
C15 C16 H16 119.7
C17 C16 H16 119.7
C16 C17 C12 119.0(4)
C16 C17 H17 120.5
C12 C17 H17 120.5
C14' C13' C12 126.3(16)
C14' C13' H13' 116.9
C12 C13' H13' 116.9
C15' C14' C13' 113.7(15)
C15' C14' H14' 123.2
C13' C14' H14' 123.2
C14' C15' C16' 123.5(13)
C14' C15' H15' 118.2
C16' C15' H15' 118.2
C17' C16' C15' 119.1(13)
C17' C16' H16' 120.5
C15' C16' H16' 120.5
C16' C17' C12 121.6(11)
C16' C17' H17' 119.2
C12 C17' H17' 119.2
O1 C18 C3 122.23(17)
O1 C18 C19 117.11(17)
C3 C18 C19 120.66(17)
C24 C19 C20 119.38(18)
C24 C19 C18 120.95(18)
C20 C19 C18 119.44(17)
C21 C20 C19 120.19(19)
C21 C20 H20 119.9
C19 C20 H20 119.9
C22 C21 C20 119.0(2)
C22 C21 H21 120.5
C20 C21 H21 120.5
C23 C22 C21 122.43(19)
C23 C22 N3 119.1(2)
C21 C22 N3 118.5(2)
C22 C23 C24 118.5(2)
C22 C23 H23 120.7
C24 C23 H23 120.7
C19 C24 C23 120.4(2)
C19 C24 H24 119.8
C23 C24 H24 119.8

loop_
_geom_bond_atom_site_label_1
_geom_bond_atom_site_label_2
_geom_bond_distance
N1 C5 1.419(2)
N1 C1 1.453(2)
N1 C4 1.462(2)
N2 C2 1.328(2)
N2 C1 1.457(2)
N2 C11 1.472(2)
N3 O3 1.212(3)
N3 O2 1.220(3)
N3 C22 1.481(3)
O1 C18 1.245(2)
C1 H1A 0.9700
C1 H1B 0.9700
C2 C3 1.362(3)
C2 H2 0.9300
C3 C18 1.426(2)
C3 C4 1.504(2)
C4 H4A 0.9700
C4 H4B 0.9700
C5 C6 1.383(3)
C5 C10 1.386(3)
C6 C7 1.387(3)
C6 H6 0.9300
C7 C8 1.362(3)
C7 H7 0.9300
C8 C9 1.368(3)
C8 H8 0.9300
C9 C10 1.378(3)
C9 H9 0.9300
C10 H10 0.9300
C11 C12 1.500(3)
C11 H11A 0.9700
C11 H11B 0.9700
C12 C13 1.378(5)
C12 C17' 1.385(9)
C12 C17 1.399(5)
C12 C13' 1.401(10)
C13 C14 1.386(6)
C13 H13 0.9300
C14 C15 1.371(6)
C14 H14 0.9300
C15 C16 1.386(6)
C15 H15 0.9300
C16 C17 1.393(5)
C16 H16 0.9300
C17 H17 0.9300
C13' C14' 1.397(9)
C13' H13' 0.9300
C14' C15' 1.385(9)
C14' H14' 0.9300
C15' C16' 1.390(9)
C15' H15' 0.9300
C16' C17' 1.382(9)
C16' H16' 0.9300
C17' H17' 0.9300
C18 C19 1.510(3)
C19 C24 1.385(3)
C19 C20 1.387(2)
C20 C21 1.379(3)
C20 H20 0.9300
C21 C22 1.366(3)
C21 H21 0.9300
C22 C23 1.364(3)
C23 C24 1.387(3)
C23 H23 0.9300
C24 H24 0.9300

loop_
_geom_torsion_atom_site_label_1
_geom_torsion_atom_site_label_2
_geom_torsion_atom_site_label_3
_geom_torsion_atom_site_label_4
_geom_torsion
C5 N1 C1 N2 160.21(16)
C4 N1 C1 N2 -58.1(2)
C2 N2 C1 N1 33.9(3)
C11 N2 C1 N1 -152.17(17)
C1 N2 C2 C3 -3.8(3)
C11 N2 C2 C3 -177.54(19)
N2 C2 C3 C18 -178.43(18)
N2 C2 C3 C4 -3.7(3)
C5 N1 C4 C3 -168.12(15)
C1 N1 C4 C3 50.6(2)
C2 C3 C4 N1 -19.6(2)
C18 C3 C4 N1 155.38(17)
C1 N1 C5 C6 137.9(2)
C4 N1 C5 C6 -1.9(3)
C1 N1 C5 C10 -46.4(3)
C4 N1 C5 C10 173.88(17)
C10 C5 C6 C7 -0.2(3)
N1 C5 C6 C7 175.62(19)
C5 C6 C7 C8 0.7(4)
C6 C7 C8 C9 -0.8(4)
C7 C8 C9 C10 0.5(4)
C8 C9 C10 C5 -0.1(4)
C6 C5 C10 C9 -0.1(3)
N1 C5 C10 C9 -176.0(2)
C2 N2 C11 C12 61.8(2)
C1 N2 C11 C12 -112.0(2)
N2 C11 C12 C13 -97.3(10)
N2 C11 C12 C17' 78.7(16)
N2 C11 C12 C17 81.3(6)
N2 C11 C12 C13' -103(2)
C17' C12 C13 C14 2.0(19)
C17 C12 C13 C14 1(2)
C13' C12 C13 C14 -161(12)
C11 C12 C13 C14 179.0(8)
C12 C13 C14 C15 -0.6(19)
C13 C14 C15 C16 -0.5(12)
C14 C15 C16 C17 1.7(9)
C15 C16 C17 C12 -1.8(13)
C13 C12 C17 C16 0.6(15)
C17' C12 C17 C16 -4(4)
C13' C12 C17 C16 7(3)
C11 C12 C17 C16 -178.0(7)
C13 C12 C13' C14' 16(7)
C17' C12 C13' C14' -3(5)
C17 C12 C13' C14' -7(6)
C11 C12 C13' C14' 178(3)
C12 C13' C14' C15' 4(5)
C13' C14' C15' C16' -1(3)
C14' C15' C16' C17' -4(3)
C15' C16' C17' C12 5(3)
C13 C12 C17' C16' -7(3)
C17 C12 C17' C16' 169(7)
C13' C12 C17' C16' -2(3)
C11 C12 C17' C16' 176.3(13)
C2 C3 C18 O1 170.20(19)
C4 C3 C18 O1 -4.5(3)
C2 C3 C18 C19 -10.1(3)
C4 C3 C18 C19 175.20(17)
O1 C18 C19 C24 117.9(2)
C3 C18 C19 C24 -61.8(3)
O1 C18 C19 C20 -56.5(3)
C3 C18 C19 C20 123.8(2)
C24 C19 C20 C21 -0.3(3)
C18 C19 C20 C21 174.23(18)
C19 C20 C21 C22 -1.3(3)
C20 C21 C22 C23 1.5(3)
C20 C21 C22 N3 -178.64(19)
O3 N3 C22 C23 166.8(3)
O2 N3 C22 C23 -12.7(3)
O3 N3 C22 C21 -13.0(4)
O2 N3 C22 C21 167.5(2)
C21 C22 C23 C24 -0.1(4)
N3 C22 C23 C24 -179.9(2)
C20 C19 C24 C23 1.8(3)
C18 C19 C24 C23 -172.7(2)
C22 C23 C24 C19 -1.6(3)
